data_1554501
loop_
_publ_author_name
'Chen, Yueji'
'You, Yi'
'Weng, Zhiqiang'

_publ_section_title
;
 Syntheses of
 2-(2,2,2-trifluoroethylidene)/(2,2-difluoroethyl)-1,3-dicarbonyl
 compounds and their fungicidal activities
;
_journal_issue 2
_journal_name_full 'Organic Chemistry Frontiers'
_journal_page_first 213
_journal_paper_doi 10.1039/C8QO01118D
_journal_volume 6
_journal_year 2019
_chemical_formula_moiety 'C19 H15 F3 O4'
_chemical_formula_sum 'C19 H15 F3 O4'
_chemical_formula_weight 364.31
_space_group_crystal_system monoclinic
_space_group_IT_number 15
_space_group_name_Hall '-C 2yc'
_space_group_name_H-M_alt 'C 1 2/c 1'
_atom_sites_solution_hydrogens mixed
_audit_creation_date 2018-04-15
_audit_creation_method
;
Olex2 1.2-alpha
(compiled 2015.06.08 svn.r3188 for OlexSys, GUI svn.r5047)
;
_audit_update_record
;
2018-04-15 deposited with the CCDC.
2018-12-07 downloaded from the CCDC.
;
_cell_angle_alpha 90
_cell_angle_beta 123.484(7)
_cell_angle_gamma 90
_cell_formula_units_Z 8
_cell_length_a 23.470(2)
_cell_length_b 9.9387(6)
_cell_length_c 17.2934(12)
_cell_measurement_reflns_used 2947
_cell_measurement_temperature 293(2)
_cell_measurement_theta_max 24.994
_cell_measurement_theta_min 2.081
_cell_volume 3364.4(5)
_computing_molecular_graphics 'Olex2 (Dolomanov et al., 2009)'
_computing_publication_material 'Olex2 (Dolomanov et al., 2009)'
_computing_structure_refinement 'ShelXL (Sheldrick, 2015)'
_computing_structure_solution 'SHELXS-97 (Sheldrick, 1990)'
_diffrn_ambient_temperature 293(2)
_diffrn_measured_fraction_theta_full 0.995
_diffrn_measured_fraction_theta_max 0.995
_diffrn_measurement_device_type 'multiwire proportional'
_diffrn_measurement_method 'phi and omega scans'
_diffrn_radiation_monochromator graphite
_diffrn_radiation_type MoK\a
_diffrn_radiation_wavelength 0.71073
_diffrn_reflns_av_R_equivalents 0.0537
_diffrn_reflns_av_unetI/netI 0.0453
_diffrn_reflns_Laue_measured_fraction_full 0.995
_diffrn_reflns_Laue_measured_fraction_max 0.995
_diffrn_reflns_limit_h_max 27
_diffrn_reflns_limit_h_min -27
_diffrn_reflns_limit_k_max 11
_diffrn_reflns_limit_k_min -11
_diffrn_reflns_limit_l_max 20
_diffrn_reflns_limit_l_min -20
_diffrn_reflns_number 12087
_diffrn_reflns_point_group_measured_fraction_full 0.995
_diffrn_reflns_point_group_measured_fraction_max 0.995
_diffrn_reflns_theta_full 24.994
_diffrn_reflns_theta_max 24.994
_diffrn_reflns_theta_min 2.081
_diffrn_source 'fine-focus sealed tube'
_exptl_absorpt_coefficient_mu 0.122
_exptl_absorpt_correction_T_max 0.988
_exptl_absorpt_correction_T_min 0.971
_exptl_absorpt_correction_type none
_exptl_crystal_colour yellow
_exptl_crystal_density_diffrn 1.438
_exptl_crystal_density_method 'not measured'
_exptl_crystal_description block
_exptl_crystal_F_000 1504
_exptl_crystal_size_max 0.5
_exptl_crystal_size_mid 0.4
_exptl_crystal_size_min 0.3
_refine_diff_density_max 0.291
_refine_diff_density_min -0.290
_refine_diff_density_rms 0.078
_refine_ls_extinction_method none
_refine_ls_goodness_of_fit_ref 1.130
_refine_ls_hydrogen_treatment mixed
_refine_ls_matrix_type full
_refine_ls_number_parameters 241
_refine_ls_number_reflns 2947
_refine_ls_number_restraints 0
_refine_ls_restrained_S_all 1.130
_refine_ls_R_factor_all 0.0537
_refine_ls_R_factor_gt 0.0407
_refine_ls_shift/su_max 0.000
_refine_ls_shift/su_mean 0.000
_refine_ls_structure_factor_coef Fsqd
_refine_ls_weighting_details 'w=1/[\s^2^(Fo^2^)+(0.0901P)^2^+0.0577P] where P=(Fo^2^+2Fc^2^)/3'
_refine_ls_weighting_scheme calc
_refine_ls_wR_factor_gt 0.1194
_refine_ls_wR_factor_ref 0.1456
_reflns_Friedel_coverage 0.000
_reflns_number_gt 2393
_reflns_number_total 2947
_reflns_threshold_expression 'I > 2\s(I)'
_cod_data_source_file c8qo01118d2.cif
_cod_data_source_block c2_c
_cod_original_cell_volume 3364.5(5)
_cod_database_code 1554501
_shelx_space_group_comment
;
The symmetry employed for this shelxl refinement is uniquely defined
by the following loop, which should always be used as a source of
symmetry information in preference to the above space-group names.
They are only intended as comments.
;
_olex2_refinement_description
;
1. Fixed Uiso
 At 1.2 times of:
  All C(H) groups
 At 1.5 times of:
  All C(H,H,H) groups
2.a Aromatic/amide H refined with riding coordinates:
 C9(H9), C10(H10), C11(H11), C12(H12), C14(H14), C16(H16), C20(H20), C24(H24)
2.b Idealised Me refined as rotating group:
 C23(H23A,H23B,H23C), C25(H25A,H25B,H25C)
;
_shelx_shelxl_version_number 2014/7
_olex2_submission_special_instructions 'No special instructions were received'

loop_
_space_group_symop_operation_xyz
'x, y, z'
'-x, y, -z+1/2'
'x+1/2, y+1/2, z'
'-x+1/2, y+1/2, -z+1/2'
'-x, -y, -z'
'x, -y, z-1/2'
'-x+1/2, -y+1/2, -z'
'x+1/2, -y+1/2, z-1/2'

loop_
_atom_site_label
_atom_site_type_symbol
_atom_site_fract_x
_atom_site_fract_y
_atom_site_fract_z
_atom_site_U_iso_or_equiv
_atom_site_adp_type
_atom_site_occupancy
_atom_site_site_symmetry_order
_atom_site_calc_flag
_atom_site_refinement_flags_posn
F1 F 0.14868(6) 0.48288(11) 0.29308(7) 0.0405(4) Uani 1 1 d .
O2 O 0.03043(7) -0.10814(11) 0.13427(9) 0.0306(4) Uani 1 1 d .
O3 O 0.22359(7) 0.38385(13) 0.20336(11) 0.0413(4) Uani 1 1 d .
O4 O 0.18394(7) 0.97640(13) -0.09509(9) 0.0355(4) Uani 1 1 d .
F5 F 0.05759(7) 0.59752(15) 0.24253(9) 0.0573(4) Uani 1 1 d .
F6 F 0.15280(8) 0.69709(12) 0.29817(8) 0.0579(4) Uani 1 1 d .
C7 C 0.12422(9) 0.25305(16) 0.15007(11) 0.0213(4) Uani 1 1 d .
O8 O 0.07234(9) 0.43596(14) -0.03750(10) 0.0524(5) Uani 1 1 d .
C9 C 0.12835(9) 0.01463(17) 0.17772(12) 0.0253(4) Uani 1 1 d .
H9 H 0.1533 -0.0646 0.2010 0.030 Uiso 1 1 calc R
C10 C 0.17427(9) 0.73760(18) 0.05904(12) 0.0255(4) Uani 1 1 d .
H10 H 0.1924 0.7230 0.1216 0.031 Uiso 1 1 calc R
C11 C 0.02022(9) 0.13116(16) 0.09992(12) 0.0236(4) Uani 1 1 d .
H11 H -0.0269 0.1305 0.0712 0.028 Uiso 1 1 calc R
C12 C 0.05397(9) 0.24969(16) 0.10742(12) 0.0236(4) Uani 1 1 d .
H12 H 0.0290 0.3287 0.0833 0.028 Uiso 1 1 calc R
C13 C 0.05779(9) 0.01318(16) 0.13589(12) 0.0230(4) Uani 1 1 d .
C14 C 0.16089(9) 0.13238(17) 0.18460(12) 0.0242(4) Uani 1 1 d .
H14 H 0.2080 0.1326 0.2125 0.029 Uiso 1 1 calc R
C15 C 0.10463(10) 0.52470(17) 0.01829(13) 0.0285(4) Uani 1 1 d .
C16 C 0.10091(10) 0.67074(18) -0.09996(12) 0.0266(4) Uani 1 1 d .
H16 H 0.0695 0.6108 -0.1445 0.032 Uiso 1 1 calc R
C17 C 0.12704(9) 0.64708(16) -0.00625(12) 0.0231(4) Uani 1 1 d .
C18 C 0.16798(10) 0.87070(17) -0.06095(13) 0.0259(4) Uani 1 1 d .
C19 C 0.12243(9) 0.50706(17) 0.11583(12) 0.0231(4) Uani 1 1 d .
C20 C 0.19477(10) 0.84929(17) 0.03233(13) 0.0268(4) Uani 1 1 d .
H20 H 0.2262 0.9094 0.0766 0.032 Uiso 1 1 calc R
C21 C 0.16185(9) 0.37835(17) 0.16183(12) 0.0255(4) Uani 1 1 d .
C22 C 0.10372(10) 0.60030(17) 0.15256(13) 0.0248(4) Uani 1 1 d .
C23 C 0.23112(11) 1.07369(19) -0.03119(15) 0.0384(5) Uani 1 1 d .
H23A H 0.2396 1.1401 -0.0640 0.058 Uiso 1 1 calc GR
H23B H 0.2732 1.0300 0.0138 0.058 Uiso 1 1 calc GR
H23C H 0.2123 1.1165 -0.0003 0.058 Uiso 1 1 calc GR
C24 C 0.12081(10) 0.78048(18) -0.12699(12) 0.0290(5) Uani 1 1 d .
H24 H 0.1029 0.7949 -0.1895 0.035 Uiso 1 1 calc R
C25 C -0.04026(10) -0.11314(18) 0.10285(16) 0.0358(5) Uani 1 1 d .
H25A H -0.0679 -0.0841 0.0394 0.054 Uiso 1 1 calc GR
H25B H -0.0479 -0.0550 0.1406 0.054 Uiso 1 1 calc GR
H25C H -0.0523 -0.2037 0.1075 0.054 Uiso 1 1 calc GR
C26 C 0.11519(10) 0.59344(17) 0.24575(13) 0.0288(5) Uani 1 1 d .
H22 H 0.0797(10) 0.6834(18) 0.1203(12) 0.021(4) Uiso 1 1 d .

loop_
_atom_site_aniso_label
_atom_site_aniso_U_11
_atom_site_aniso_U_22
_atom_site_aniso_U_33
_atom_site_aniso_U_23
_atom_site_aniso_U_13
_atom_site_aniso_U_12
F1 0.0519(8) 0.0355(7) 0.0338(7) 0.0125(5) 0.0234(6) 0.0085(5)
O2 0.0251(8) 0.0164(7) 0.0466(8) 0.0000(5) 0.0174(7) -0.0012(5)
O3 0.0197(8) 0.0293(8) 0.0621(10) 0.0048(6) 0.0145(7) -0.0025(6)
O4 0.0435(9) 0.0316(8) 0.0353(8) 0.0065(6) 0.0242(7) -0.0041(6)
F5 0.0487(9) 0.0871(10) 0.0520(9) 0.0171(7) 0.0377(8) 0.0161(7)
F6 0.0920(12) 0.0387(7) 0.0364(7) -0.0113(5) 0.0313(8) -0.0227(7)
C7 0.0195(10) 0.0197(9) 0.0233(9) 0.0008(7) 0.0109(8) 0.0017(7)
O8 0.0841(13) 0.0300(8) 0.0366(9) -0.0092(6) 0.0291(9) -0.0213(8)
C9 0.0228(10) 0.0177(9) 0.0298(10) 0.0019(7) 0.0109(8) 0.0049(7)
C10 0.0250(10) 0.0272(10) 0.0236(9) 0.0032(7) 0.0129(8) 0.0039(7)
C11 0.0169(9) 0.0215(9) 0.0286(10) -0.0005(7) 0.0101(8) 0.0004(7)
C12 0.0216(10) 0.0179(9) 0.0277(9) 0.0032(7) 0.0113(8) 0.0039(7)
C13 0.0254(10) 0.0165(9) 0.0263(9) -0.0019(7) 0.0137(8) -0.0013(7)
C14 0.0171(9) 0.0251(10) 0.0260(9) -0.0018(7) 0.0091(8) 0.0010(7)
C15 0.0341(11) 0.0187(9) 0.0301(10) -0.0031(7) 0.0161(9) -0.0007(8)
C16 0.0293(11) 0.0255(10) 0.0259(10) -0.0053(7) 0.0159(8) 0.0015(8)
C17 0.0249(10) 0.0194(9) 0.0272(10) 0.0008(7) 0.0157(8) 0.0050(7)
C18 0.0298(11) 0.0214(9) 0.0326(10) 0.0043(7) 0.0210(9) 0.0055(7)
C19 0.0200(10) 0.0181(9) 0.0276(10) 0.0004(7) 0.0109(8) -0.0054(7)
C20 0.0269(11) 0.0234(10) 0.0282(10) 0.0000(7) 0.0140(8) -0.0005(7)
C21 0.0211(11) 0.0257(10) 0.0266(10) 0.0001(7) 0.0112(8) -0.0013(7)
C22 0.0256(10) 0.0187(9) 0.0271(10) 0.0030(7) 0.0126(8) -0.0022(7)
C23 0.0422(13) 0.0299(11) 0.0454(13) 0.0044(9) 0.0255(11) -0.0077(9)
C24 0.0363(11) 0.0300(10) 0.0244(10) 0.0017(8) 0.0192(9) 0.0046(8)
C25 0.0296(11) 0.0206(10) 0.0580(14) -0.0019(8) 0.0247(10) -0.0051(8)
C26 0.0317(11) 0.0240(10) 0.0325(11) 0.0029(8) 0.0188(9) -0.0009(8)

loop_
_atom_type_symbol
_atom_type_description
_atom_type_scat_dispersion_real
_atom_type_scat_dispersion_imag
_atom_type_scat_source
C C 0.0033 0.0016 'International Tables Vol C Tables 4.2.6.8 and 6.1.1.4'
H H 0.0000 0.0000 'International Tables Vol C Tables 4.2.6.8 and 6.1.1.4'
F F 0.0171 0.0103 'International Tables Vol C Tables 4.2.6.8 and 6.1.1.4'
O O 0.0106 0.0060 'International Tables Vol C Tables 4.2.6.8 and 6.1.1.4'

loop_
_geom_angle_atom_site_label_1
_geom_angle_atom_site_label_2
_geom_angle_atom_site_label_3
_geom_angle
C13 O2 C25 118.25(13)
C18 O4 C23 118.12(14)
C12 C7 C14 118.43(15)
C12 C7 C21 122.67(15)
C14 C7 C21 118.89(15)
C13 C9 H9 120.0
C14 C9 H9 120.0
C14 C9 C13 120.06(15)
C17 C10 H10 119.5
C20 C10 H10 119.5
C20 C10 C17 121.02(16)
C12 C11 H11 120.4
C12 C11 C13 119.10(16)
C13 C11 H11 120.4
C7 C12 H12 119.3
C11 C12 C7 121.42(15)
C11 C12 H12 119.3
O2 C13 C9 115.61(14)
O2 C13 C11 124.26(16)
C11 C13 C9 120.12(15)
C7 C14 H14 119.6
C9 C14 C7 120.86(16)
C9 C14 H14 119.6
O8 C15 C17 122.31(17)
O8 C15 C19 118.06(16)
C17 C15 C19 119.63(15)
C17 C16 H16 119.5
C24 C16 H16 119.5
C24 C16 C17 121.05(17)
C10 C17 C15 123.38(15)
C10 C17 C16 118.38(16)
C16 C17 C15 118.21(16)
O4 C18 C20 124.66(17)
O4 C18 C24 115.32(15)
C20 C18 C24 120.02(16)
C15 C19 C21 113.34(15)
C22 C19 C15 119.57(16)
C22 C19 C21 127.09(16)
C10 C20 C18 119.49(17)
C10 C20 H20 120.3
C18 C20 H20 120.3
O3 C21 C7 123.30(16)
O3 C21 C19 117.07(15)
C7 C21 C19 119.54(15)
C19 C22 C26 125.35(17)
C19 C22 H22 123.6(10)
C26 C22 H22 111.1(10)
O4 C23 H23A 109.5
O4 C23 H23B 109.5
O4 C23 H23C 109.5
H23A C23 H23B 109.5
H23A C23 H23C 109.5
H23B C23 H23C 109.5
C16 C24 C18 120.03(16)
C16 C24 H24 120.0
C18 C24 H24 120.0
O2 C25 H25A 109.5
O2 C25 H25B 109.5
O2 C25 H25C 109.5
H25A C25 H25B 109.5
H25A C25 H25C 109.5
H25B C25 H25C 109.5
F1 C26 C22 113.38(15)
F5 C26 F1 107.04(14)
F5 C26 F6 106.42(16)
F5 C26 C22 112.61(16)
F6 C26 F1 105.89(15)
F6 C26 C22 111.03(14)

loop_
_geom_bond_atom_site_label_1
_geom_bond_atom_site_label_2
_geom_bond_distance
F1 C26 1.336(2)
O2 C13 1.359(2)
O2 C25 1.434(2)
O3 C21 1.213(2)
O4 C18 1.355(2)
O4 C23 1.425(2)
F5 C26 1.323(2)
F6 C26 1.334(2)
C7 C12 1.386(2)
C7 C14 1.403(2)
C7 C21 1.474(2)
O8 C15 1.215(2)
C9 H9 0.9300
C9 C13 1.394(3)
C9 C14 1.366(3)
C10 H10 0.9300
C10 C17 1.390(3)
C10 C20 1.387(2)
C11 H11 0.9300
C11 C12 1.385(2)
C11 C13 1.391(2)
C12 H12 0.9300
C14 H14 0.9300
C15 C17 1.477(2)
C15 C19 1.508(2)
C16 H16 0.9300
C16 C17 1.400(2)
C16 C24 1.366(3)
C18 C20 1.387(3)
C18 C24 1.392(3)
C19 C21 1.521(2)
C19 C22 1.328(3)
C20 H20 0.9300
C22 C26 1.482(3)
C22 H22 0.982(19)
C23 H23A 0.9600
C23 H23B 0.9600
C23 H23C 0.9600
C24 H24 0.9300
C25 H25A 0.9600
C25 H25B 0.9600
C25 H25C 0.9600

loop_
_geom_torsion_atom_site_label_1
_geom_torsion_atom_site_label_2
_geom_torsion_atom_site_label_3
_geom_torsion_atom_site_label_4
_geom_torsion
O4 C18 C20 C10 179.64(17)
O4 C18 C24 C16 -179.64(16)
O8 C15 C17 C10 -167.63(19)
O8 C15 C17 C16 10.3(3)
O8 C15 C19 C21 56.4(2)
O8 C15 C19 C22 -123.9(2)
C12 C7 C14 C9 -1.0(3)
C12 C7 C21 O3 175.90(17)
C12 C7 C21 C19 -7.6(3)
C12 C11 C13 O2 178.57(16)
C12 C11 C13 C9 -0.9(3)
C13 C9 C14 C7 0.1(3)
C13 C11 C12 C7 -0.1(3)
C14 C7 C12 C11 1.0(3)
C14 C7 C21 O3 -3.1(3)
C14 C7 C21 C19 173.39(15)
C14 C9 C13 O2 -178.58(15)
C14 C9 C13 C11 0.9(3)
C15 C19 C21 O3 88.6(2)
C15 C19 C21 C7 -88.1(2)
C15 C19 C22 C26 177.34(17)
C17 C10 C20 C18 -0.3(3)
C17 C15 C19 C21 -123.17(16)
C17 C15 C19 C22 56.5(3)
C17 C16 C24 C18 0.2(3)
C19 C15 C17 C10 11.9(3)
C19 C15 C17 C16 -170.14(16)
C19 C22 C26 F1 1.5(3)
C19 C22 C26 F5 -120.2(2)
C19 C22 C26 F6 120.6(2)
C20 C10 C17 C15 178.42(17)
C20 C10 C17 C16 0.5(3)
C20 C18 C24 C16 0.0(3)
C21 C7 C12 C11 -177.94(16)
C21 C7 C14 C9 178.01(16)
C21 C19 C22 C26 -3.0(3)
C22 C19 C21 O3 -91.1(2)
C22 C19 C21 C7 92.2(2)
C23 O4 C18 C20 -0.6(3)
C23 O4 C18 C24 179.00(16)
C24 C16 C17 C10 -0.4(3)
C24 C16 C17 C15 -178.50(17)
C24 C18 C20 C10 0.1(3)
C25 O2 C13 C9 172.33(16)
C25 O2 C13 C11 -7.1(3)
